data_2227945
loop_
_publ_author_name
'I\,s\?iklan, Muhammet'
'Fronczek, Frank R.'
'Hossain, Md. Alamgir'

_publ_section_title
;
 Tris[2-(2-thienylmethylamino)ethyl]ammonium triiodide
;
_journal_coeditor_code RK2235
_journal_issue 11
_journal_name_full 'Acta Crystallographica Section E'
_journal_page_first o2755
_journal_paper_doi 10.1107/S1600536810039462
_journal_volume 66
_journal_year 2010
_chemical_formula_iupac 'C21 H33 N4 S3 3+, 3I -'
_chemical_formula_moiety 'C21 H33 N4 S3, 3(I)'
_chemical_formula_sum 'C21 H33 I3 N4 S3'
_chemical_formula_weight 818.42
_chemical_name_systematic
;
Tris[2-(2-thienylmethylamino)ethyl]ammonium triiodide
;
_space_group_IT_number 19
_symmetry_cell_setting orthorhombic
_symmetry_space_group_name_Hall 'P 2ac 2ab'
_symmetry_space_group_name_H-M 'P 21 21 21'
_atom_sites_solution_hydrogens geom
_atom_sites_solution_primary direct
_atom_sites_solution_secondary difmap
_audit_creation_method SHELXL97
_cell_angle_alpha 90
_cell_angle_beta 90
_cell_angle_gamma 90
_cell_formula_units_Z 4
_cell_length_a 10.5433(5)
_cell_length_b 11.4203(6)
_cell_length_c 24.5107(15)
_cell_measurement_reflns_used 5918
_cell_measurement_temperature 90.0(5)
_cell_measurement_theta_max 32.6
_cell_measurement_theta_min 2.5
_cell_volume 2951.3(3)
_computing_cell_refinement
;
<i>Denzo</i> and <i>Scalepack</i> (Otwinowski & Minor, 1997)
;
_computing_data_collection '<i>COLLECT</i> (Nonius, 2000)'
_computing_data_reduction
;
<i>Denzo</i> and <i>Scalepack</i> (Otwinowski & Minor, 1997)
;
_computing_molecular_graphics '<i>ORTEP--3</i> (Farrugia, 1997)'
_computing_publication_material '<i>SHELXL97</i> (Sheldrick, 2008)'
_computing_structure_refinement '<i>SHELXL97</i> (Sheldrick, 2008)'
_computing_structure_solution '<i>SIR97</i> (Altomare  <i>et al.</i>, 1999)'
_diffrn_ambient_temperature 90.0(5)
_diffrn_measured_fraction_theta_full 0.997
_diffrn_measured_fraction_theta_max 0.996
_diffrn_measurement_device_type 'Nonius KappaCCD diffractometer with Oxford Cryostream'
_diffrn_measurement_method '\w-- and \f--scans'
_diffrn_radiation_monochromator graphite
_diffrn_radiation_source 'fine--focus sealed tube'
_diffrn_radiation_type MoK\a
_diffrn_radiation_wavelength 0.71073
_diffrn_reflns_av_R_equivalents 0.069
_diffrn_reflns_av_sigmaI/netI 0.0294
_diffrn_reflns_limit_h_max 15
_diffrn_reflns_limit_h_min -15
_diffrn_reflns_limit_k_max 17
_diffrn_reflns_limit_k_min -17
_diffrn_reflns_limit_l_max 36
_diffrn_reflns_limit_l_min -36
_diffrn_reflns_number 90447
_diffrn_reflns_theta_full 25.0
_diffrn_reflns_theta_max 32.6
_diffrn_reflns_theta_min 2.6
_exptl_absorpt_coefficient_mu 3.405
_exptl_absorpt_correction_T_max 0.629
_exptl_absorpt_correction_T_min 0.549
_exptl_absorpt_correction_type multi-scan
_exptl_absorpt_process_details '(<i>HKL Scalepack</i>; Otwinowski & Minor, 1997)'
_exptl_crystal_colour colourless
_exptl_crystal_density_diffrn 1.842
_exptl_crystal_density_method 'not measured'
_exptl_crystal_description block
_exptl_crystal_F_000 1576
_exptl_crystal_size_max 0.20
_exptl_crystal_size_mid 0.17
_exptl_crystal_size_min 0.15
_refine_diff_density_max 2.96
_refine_diff_density_min -2.18
_refine_ls_abs_structure_details 'Flack (1983), 4708 Friedel pairs'
_refine_ls_abs_structure_Flack 0.02(2)
_refine_ls_extinction_method none
_refine_ls_goodness_of_fit_ref 1.036
_refine_ls_hydrogen_treatment constr
_refine_ls_matrix_type full
_refine_ls_number_parameters 277
_refine_ls_number_reflns 10653
_refine_ls_number_restraints 30
_refine_ls_restrained_S_all 1.038
_refine_ls_R_factor_all 0.048
_refine_ls_R_factor_gt 0.038
_refine_ls_shift/su_max 0.003
_refine_ls_shift/su_mean 0.000
_refine_ls_structure_factor_coef Fsqd
_refine_ls_weighting_details 'calc w=1/[\s^2^(Fo^2^)+(0.0425P)^2^+8.7643P] where P=(Fo^2^+2Fc^2^)/3'
_refine_ls_weighting_scheme calc
_refine_ls_wR_factor_gt 0.081
_refine_ls_wR_factor_ref 0.093
_reflns_number_gt 9446
_reflns_number_total 10653
_reflns_threshold_expression I>2\s(I)
_cod_data_source_file rk2235.cif
_cod_data_source_block I
_cod_original_sg_symbol_Hall 'P 2ac 2ab '
_cod_database_code 2227945
_cod_database_fobs_code 2227945

loop_
_symmetry_equiv_pos_as_xyz
'x, y, z'
'-x+1/2, -y, z+1/2'
'x+1/2, -y+1/2, -z'
'-x, y+1/2, -z+1/2'

loop_
_atom_site_type_symbol
_atom_site_label
_atom_site_fract_x
_atom_site_fract_y
_atom_site_fract_z
_atom_site_U_iso_or_equiv
_atom_site_adp_type
_atom_site_calc_flag
_atom_site_refinement_flags
_atom_site_occupancy
_atom_site_disorder_assembly
_atom_site_disorder_group
I I1 0.66009(2) 0.80566(2) 0.512489(10) 0.01937(5) Uani d . 1 . .
I I2 0.28784(4) 0.15756(3) 0.526628(15) 0.03742(9) Uani d . 1 . .
I I3 0.69376(3) 0.78787(3) 0.708662(14) 0.03409(8) Uani d . 1 . .
S S2 0.31359(12) 1.01963(11) 0.68942(5) 0.0312(2) Uani d . 1 . .
N N1 0.4937(3) 0.5219(3) 0.59749(14) 0.0169(6) Uani d . 1 . .
N N2 0.3384(4) 0.4343(3) 0.46508(14) 0.0209(6) Uani d . 1 . .
H H21N 0.2630 0.4723 0.4718 0.025 Uiso calc R 1 . .
H H22N 0.3266 0.3558 0.4717 0.025 Uiso calc R 1 . .
N N3 0.4390(3) 0.7677(3) 0.62014(14) 0.0179(6) Uani d . 1 . .
H H31N 0.4863 0.7388 0.5916 0.021 Uiso calc R 1 . .
H H32N 0.4946 0.7922 0.6467 0.021 Uiso calc R 1 . .
N N4 0.7721(4) 0.5480(4) 0.57790(16) 0.0247(7) Uani d . 1 A .
H H41N 0.7136 0.6020 0.5660 0.030 Uiso calc R 1 . .
H H42N 0.7851 0.4954 0.5500 0.030 Uiso calc R 1 . .
C C1 0.3954(4) 0.4734(4) 0.56157(18) 0.0210(8) Uani d . 1 . .
H H1A 0.3155 0.5180 0.5662 0.025 Uiso calc R 1 . .
H H1B 0.3789 0.3907 0.5713 0.025 Uiso calc R 1 . .
C C2 0.4394(4) 0.4811(4) 0.50268(17) 0.0225(8) Uani d . 1 . .
H H2A 0.4580 0.5637 0.4933 0.027 Uiso calc R 1 . .
H H2B 0.5183 0.4352 0.4980 0.027 Uiso calc R 1 . .
C C3 0.3761(5) 0.4522(4) 0.40606(18) 0.0273(9) Uani d . 1 . .
H H3A 0.3702 0.5367 0.3973 0.033 Uiso calc R 1 . .
H H3B 0.4657 0.4283 0.4015 0.033 Uiso calc R 1 . .
S S1 0.13415(11) 0.40416(11) 0.36040(5) 0.0283(2) Uani d D 1 . .
C C4 0.2957(4) 0.3848(4) 0.36614(18) 0.0251(8) Uani d D 1 . .
C C5 0.3416(5) 0.3115(4) 0.32588(17) 0.0267(8) Uani d D 1 . .
H H5 0.4283 0.2907 0.3217 0.032 Uiso calc R 1 . .
C C6 0.2417(5) 0.2710(4) 0.29130(19) 0.0315(10) Uani d D 1 . .
H H6 0.2547 0.2187 0.2617 0.038 Uiso calc R 1 . .
C C7 0.1270(5) 0.3147(4) 0.30498(19) 0.0296(9) Uani d D 1 . .
H H7 0.0509 0.2974 0.2858 0.036 Uiso calc R 1 . .
C C8 0.4383(4) 0.5616(4) 0.64961(17) 0.0205(7) Uani d . 1 . .
H H8A 0.5074 0.5772 0.6760 0.025 Uiso calc R 1 . .
H H8B 0.3845 0.4985 0.6648 0.025 Uiso calc R 1 . .
C C9 0.3594(4) 0.6709(4) 0.64269(16) 0.0196(7) Uani d . 1 . .
H H9A 0.2878 0.6549 0.6177 0.024 Uiso calc R 1 . .
H H9B 0.3240 0.6948 0.6784 0.024 Uiso calc R 1 . .
C C10 0.3644(4) 0.8723(4) 0.60019(17) 0.0202(8) Uani d . 1 . .
H H10A 0.4240 0.9363 0.5908 0.024 Uiso calc R 1 . .
H H10B 0.3179 0.8505 0.5666 0.024 Uiso calc R 1 . .
C C11 0.2721(4) 0.9156(4) 0.64173(17) 0.0209(8) Uani d . 1 . .
C C12 0.1429(5) 0.8797(5) 0.64632(19) 0.0309(11) Uani d . 1 . .
H H12 0.1017 0.8239 0.6237 0.037 Uiso calc R 1 . .
C C13 0.0854(5) 0.9420(5) 0.6908(2) 0.0340(11) Uani d . 1 . .
H H13 -0.0005 0.9312 0.7013 0.041 Uiso calc R 1 . .
C C14 0.1650(5) 1.0182(5) 0.7170(2) 0.0336(10) Uani d . 1 . .
H H14 0.1403 1.0651 0.7472 0.040 Uiso calc R 1 . .
C C15 0.5898(4) 0.4310(4) 0.6089(2) 0.0243(8) Uani d . 1 . .
H H15A 0.6016 0.3819 0.5760 0.029 Uiso calc R 1 . .
H H15B 0.5590 0.3798 0.6387 0.029 Uiso calc R 1 . .
C C16 0.7168(4) 0.4837(4) 0.62527(18) 0.0235(8) Uani d . 1 . .
H H16A 0.7049 0.5382 0.6563 0.028 Uiso calc R 1 . .
H H16B 0.7755 0.4208 0.6370 0.028 Uiso calc R 1 . .
C C17 0.8947(4) 0.6105(5) 0.5889(2) 0.0337(11) Uani d . 1 . .
H H17A 0.8785 0.6789 0.6127 0.040 Uiso calc PR 0.868(6) A 1
H H17B 0.9304 0.6396 0.5541 0.040 Uiso calc PR 0.868(6) A 1
H H17C 0.8735 0.6876 0.6050 0.040 Uiso calc PR 0.132(6) A 2
H H17D 0.9355 0.6258 0.5532 0.040 Uiso calc PR 0.132(6) A 2
S S3A 1.04963(14) 0.40627(17) 0.58903(9) 0.0441(6) Uani d PD 0.868(6) A 1
C C18A 0.9893(7) 0.5305(6) 0.6160(3) 0.0322(13) Uiso d PD 0.868(6) A 1
C C19A 1.0385(6) 0.5521(6) 0.6685(3) 0.0331(12) Uiso d PD 0.868(6) A 1
H H19A 1.0177 0.6178 0.6905 0.040 Uiso calc PR 0.868(6) A 1
C C20A 1.1234(8) 0.4622(7) 0.6835(3) 0.0493(18) Uiso d PD 0.868(6) A 1
H H20A 1.1680 0.4617 0.7172 0.059 Uiso calc PR 0.868(6) A 1
C C21A 1.1351(8) 0.3783(7) 0.6464(3) 0.0448(17) Uiso d PD 0.868(6) A 1
H H21A 1.1856 0.3103 0.6513 0.054 Uiso calc PR 0.868(6) A 1
S S3B 1.0412(10) 0.6016(10) 0.6856(4) 0.033(3) Uiso d PD 0.132(6) A 2
C C18B 0.993(4) 0.554(3) 0.6254(12) 0.033(3) Uiso d PD 0.132(6) A 2
C C19B 1.054(4) 0.447(3) 0.6152(12) 0.033(3) Uiso d PD 0.132(6) A 2
H H19B 1.0474 0.4043 0.5819 0.040 Uiso calc PR 0.132(6) A 2
C C20B 1.128(4) 0.408(2) 0.6616(14) 0.033(3) Uiso d PD 0.132(6) A 2
H H20B 1.1692 0.3344 0.6640 0.040 Uiso calc PR 0.132(6) A 2
C C21B 1.132(3) 0.489(3) 0.7001(13) 0.033(3) Uiso d PD 0.132(6) A 2
H H21B 1.1821 0.4833 0.7323 0.040 Uiso calc PR 0.132(6) A 2

loop_
_atom_site_aniso_label
_atom_site_aniso_U_11
_atom_site_aniso_U_22
_atom_site_aniso_U_33
_atom_site_aniso_U_12
_atom_site_aniso_U_13
_atom_site_aniso_U_23
I1 0.01816(10) 0.02106(11) 0.01888(10) 0.00339(9) 0.00220(9) 0.00444(9)
I2 0.0504(2) 0.02224(13) 0.03961(17) -0.01073(13) -0.01876(15) 0.00445(12)
I3 0.03868(16) 0.02779(14) 0.03580(15) -0.00952(12) -0.01948(13) 0.00415(12)
S2 0.0324(6) 0.0314(6) 0.0298(5) 0.0004(5) 0.0018(5) -0.0100(4)
N1 0.0152(14) 0.0155(14) 0.0200(15) 0.0018(12) -0.0020(12) -0.0027(12)
N2 0.0193(14) 0.0213(15) 0.0221(15) -0.0023(13) -0.0029(13) -0.0018(12)
N3 0.0152(14) 0.0196(15) 0.0189(15) -0.0007(11) -0.0005(12) -0.0024(12)
N4 0.0216(17) 0.0277(18) 0.0248(17) 0.0067(14) 0.0015(14) 0.0108(14)
C1 0.0190(18) 0.0216(19) 0.0223(18) -0.0027(15) -0.0032(15) 0.0002(15)
C2 0.0193(17) 0.0244(19) 0.024(2) -0.0032(15) 0.0001(14) -0.0034(15)
C3 0.034(2) 0.030(2) 0.0179(18) -0.0056(18) 0.0019(17) 0.0004(16)
S1 0.0268(6) 0.0249(5) 0.0334(6) 0.0016(4) -0.0023(4) -0.0020(4)
C4 0.0248(19) 0.0242(19) 0.026(2) -0.0003(17) -0.0041(17) 0.0008(16)
C5 0.033(2) 0.026(2) 0.0215(17) -0.0029(19) -0.0073(16) 0.0021(16)
C6 0.047(3) 0.028(2) 0.0199(19) 0.0038(19) -0.0049(19) 0.0035(17)
C7 0.035(2) 0.027(2) 0.027(2) -0.0053(18) -0.0090(17) 0.0038(17)
C8 0.0180(17) 0.0239(19) 0.0196(18) -0.0032(14) -0.0006(14) 0.0003(15)
C9 0.0171(17) 0.0211(18) 0.0208(17) -0.0004(13) 0.0043(13) -0.0005(14)
C10 0.023(2) 0.0185(17) 0.0191(17) 0.0024(14) 0.0001(14) -0.0026(13)
C11 0.0221(19) 0.0207(18) 0.0200(18) 0.0051(15) -0.0031(15) -0.0042(14)
C12 0.030(2) 0.040(3) 0.0221(19) 0.024(2) 0.0050(17) -0.0012(18)
C13 0.025(2) 0.044(3) 0.034(2) 0.010(2) -0.0009(19) -0.008(2)
C14 0.032(2) 0.042(3) 0.027(2) 0.012(2) 0.0066(19) -0.0079(19)
C15 0.0193(19) 0.023(2) 0.030(2) 0.0009(15) 0.0007(15) 0.0011(17)
C16 0.0158(18) 0.027(2) 0.027(2) 0.0045(15) 0.0024(15) 0.0129(16)
C17 0.0174(19) 0.043(3) 0.041(3) 0.0009(18) -0.0022(19) 0.024(2)
S3A 0.0175(6) 0.0484(11) 0.0664(13) 0.0046(6) 0.0020(7) 0.0329(9)

loop_
_atom_type_symbol
_atom_type_description
_atom_type_scat_dispersion_real
_atom_type_scat_dispersion_imag
_atom_type_scat_source
C C 0.0033 0.0016 'International Tables Vol C Tables 4.2.6.8 and 6.1.1.4'
H H 0.0000 0.0000 'International Tables Vol C Tables 4.2.6.8 and 6.1.1.4'
I I -0.4742 1.8119 'International Tables Vol C Tables 4.2.6.8 and 6.1.1.4'
N N 0.0061 0.0033 'International Tables Vol C Tables 4.2.6.8 and 6.1.1.4'
S S 0.1246 0.1234 'International Tables Vol C Tables 4.2.6.8 and 6.1.1.4'

loop_
_geom_angle_atom_site_label_1
_geom_angle_atom_site_label_2
_geom_angle_atom_site_label_3
_geom_angle_site_symmetry_1
_geom_angle_site_symmetry_3
_geom_angle
_geom_angle_publ_flag
C14 S2 C11 . . 91.7(2) ?
C1 N1 C8 . . 110.8(3) ?
C1 N1 C15 . . 109.5(3) ?
C8 N1 C15 . . 108.9(3) ?
C2 N2 C3 . . 110.6(3) ?
C2 N2 H21N . . 109.5 ?
C3 N2 H21N . . 109.5 ?
C2 N2 H22N . . 109.5 ?
C3 N2 H22N . . 109.5 ?
H21N N2 H22N . . 108.1 ?
C9 N3 C10 . . 114.3(3) ?
C9 N3 H31N . . 108.7 ?
C10 N3 H31N . . 108.7 ?
C9 N3 H32N . . 108.7 ?
C10 N3 H32N . . 108.7 ?
H31N N3 H32N . . 107.6 ?
C16 N4 C17 . . 115.5(4) ?
C16 N4 H41N . . 108.4 ?
C17 N4 H41N . . 108.4 ?
C16 N4 H42N . . 108.4 ?
C17 N4 H42N . . 108.4 ?
H41N N4 H42N . . 107.5 ?
N1 C1 C2 . . 109.4(3) ?
N1 C1 H1A . . 109.8 ?
C2 C1 H1A . . 109.8 ?
N1 C1 H1B . . 109.8 ?
C2 C1 H1B . . 109.8 ?
H1A C1 H1B . . 108.2 ?
N2 C2 C1 . . 110.2(3) ?
N2 C2 H2A . . 109.6 ?
C1 C2 H2A . . 109.6 ?
N2 C2 H2B . . 109.6 ?
C1 C2 H2B . . 109.6 ?
H2A C2 H2B . . 108.1 ?
C4 C3 N2 . . 113.8(4) ?
C4 C3 H3A . . 108.8 ?
N2 C3 H3A . . 108.8 ?
C4 C3 H3B . . 108.8 ?
N2 C3 H3B . . 108.8 ?
H3A C3 H3B . . 107.7 ?
C7 S1 C4 . . 91.8(2) ?
C5 C4 C3 . . 125.2(4) ?
C5 C4 S1 . . 111.5(3) ?
C3 C4 S1 . . 122.9(4) ?
C4 C5 C6 . . 111.2(4) ?
C4 C5 H5 . . 124.4 ?
C6 C5 H5 . . 124.4 ?
C7 C6 C5 . . 113.2(4) ?
C7 C6 H6 . . 123.4 ?
C5 C6 H6 . . 123.4 ?
C6 C7 S1 . . 112.3(4) ?
C6 C7 H7 . . 123.8 ?
S1 C7 H7 . . 123.8 ?
N1 C8 C9 . . 112.0(3) ?
N1 C8 H8A . . 109.2 ?
C9 C8 H8A . . 109.2 ?
N1 C8 H8B . . 109.2 ?
C9 C8 H8B . . 109.2 ?
H8A C8 H8B . . 107.9 ?
N3 C9 C8 . . 110.1(3) ?
N3 C9 H9A . . 109.6 ?
C8 C9 H9A . . 109.6 ?
N3 C9 H9B . . 109.6 ?
C8 C9 H9B . . 109.6 ?
H9A C9 H9B . . 108.1 ?
C11 C10 N3 . . 112.3(3) ?
C11 C10 H10A . . 109.1 ?
N3 C10 H10A . . 109.1 ?
C11 C10 H10B . . 109.1 ?
N3 C10 H10B . . 109.1 ?
H10A C10 H10B . . 107.9 ?
C12 C11 C10 . . 125.5(4) ?
C12 C11 S2 . . 112.8(3) ?
C10 C11 S2 . . 121.7(3) ?
C11 C12 C13 . . 108.7(5) ?
C11 C12 H12 . . 125.7 ?
C13 C12 H12 . . 125.7 ?
C14 C13 C12 . . 114.3(5) ?
C14 C13 H13 . . 122.8 ?
C12 C13 H13 . . 122.8 ?
C13 C14 S2 . . 112.6(4) ?
C13 C14 H14 . . 123.7 ?
S2 C14 H14 . . 123.7 ?
N1 C15 C16 . . 112.1(4) ?
N1 C15 H15A . . 109.2 ?
C16 C15 H15A . . 109.2 ?
N1 C15 H15B . . 109.2 ?
C16 C15 H15B . . 109.2 ?
H15A C15 H15B . . 107.9 ?
N4 C16 C15 . . 109.5(4) ?
N4 C16 H16A . . 109.8 ?
C15 C16 H16A . . 109.8 ?
N4 C16 H16B . . 109.8 ?
C15 C16 H16B . . 109.8 ?
H16A C16 H16B . . 108.2 ?
N4 C17 C18A . . 111.1(5) ?
N4 C17 C18B . . 119.4(19) ?
N4 C17 H17A . . 109.4 ?
C18A C17 H17A . . 109.4 ?
C18B C17 H17A . . 96.2 ?
N4 C17 H17B . . 109.4 ?
C18A C17 H17B . . 109.4 ?
C18B C17 H17B . . 113.2 ?
H17A C17 H17B . . 108.0 ?
N4 C17 H17C . . 107.5 ?
C18A C17 H17C . . 120.9 ?
C18B C17 H17C . . 107.5 ?
H17B C17 H17C . . 97.5 ?
N4 C17 H17D . . 107.5 ?
C18A C17 H17D . . 102.1 ?
C18B C17 H17D . . 107.5 ?
H17A C17 H17D . . 117.2 ?
H17C C17 H17D . . 107.0 ?
C18A S3A C21A . . 91.9(3) ?
C19A C18A C17 . . 122.7(6) ?
C19A C18A S3A . . 111.4(5) ?
C17 C18A S3A . . 125.8(5) ?
C18A C19A C20A . . 110.2(6) ?
C18A C19A H19A . . 124.9 ?
C20A C19A H19A . . 124.9 ?
C21A C20A C19A . . 113.9(7) ?
C21A C20A H20A . . 123.0 ?
C19A C20A H20A . . 123.0 ?
C20A C21A S3A . . 112.5(6) ?
C20A C21A H21A . . 123.8 ?
S3A C21A H21A . . 123.8 ?
C21B S3B C18B . . 96.6(11) ?
C19B C18B C17 . . 125.6(18) ?
C19B C18B S3B . . 107.7(14) ?
C17 C18B S3B . . 126.6(17) ?
C18B C19B C20B . . 111.8(16) ?
C18B C19B H19B . . 124.1 ?
C20B C19B H19B . . 124.1 ?
C21B C20B C19B . . 111.5(17) ?
C21B C20B H20B . . 124.2 ?
C19B C20B H20B . . 124.2 ?
C20B C21B S3B . . 111.9(15) ?
C20B C21B H21B . . 124.0 ?
S3B C21B H21B . . 124.0 ?

loop_
_geom_bond_atom_site_label_1
_geom_bond_atom_site_label_2
_geom_bond_site_symmetry_2
_geom_bond_distance
_geom_bond_publ_flag
S2 C14 . 1.706(5) ?
S2 C11 . 1.723(4) ?
N1 C1 . 1.468(5) ?
N1 C8 . 1.476(5) ?
N1 C15 . 1.477(6) ?
N2 C2 . 1.506(5) ?
N2 C3 . 1.514(6) ?
N2 H21N . 0.9200 ?
N2 H22N . 0.9200 ?
N3 C9 . 1.493(5) ?
N3 C10 . 1.512(5) ?
N3 H31N . 0.9200 ?
N3 H32N . 0.9200 ?
N4 C16 . 1.492(5) ?
N4 C17 . 1.501(6) ?
N4 H41N . 0.9200 ?
N4 H42N . 0.9200 ?
C1 C2 . 1.519(6) ?
C1 H1A . 0.9900 ?
C1 H1B . 0.9900 ?
C2 H2A . 0.9900 ?
C2 H2B . 0.9900 ?
C3 C4 . 1.506(6) ?
C3 H3A . 0.9900 ?
C3 H3B . 0.9900 ?
S1 C7 . 1.702(5) ?
S1 C4 . 1.724(5) ?
C4 C5 . 1.382(6) ?
C5 C6 . 1.429(6) ?
C5 H5 . 0.9500 ?
C6 C7 . 1.350(7) ?
C6 H6 . 0.9500 ?
C7 H7 . 0.9500 ?
C8 C9 . 1.510(6) ?
C8 H8A . 0.9900 ?
C8 H8B . 0.9900 ?
C9 H9A . 0.9900 ?
C9 H9B . 0.9900 ?
C10 C11 . 1.493(6) ?
C10 H10A . 0.9900 ?
C10 H10B . 0.9900 ?
C11 C12 . 1.427(7) ?
C12 C13 . 1.436(7) ?
C12 H12 . 0.9500 ?
C13 C14 . 1.368(8) ?
C13 H13 . 0.9500 ?
C14 H14 . 0.9500 ?
C15 C16 . 1.522(6) ?
C15 H15A . 0.9900 ?
C15 H15B . 0.9900 ?
C16 H16A . 0.9900 ?
C16 H16B . 0.9900 ?
C17 C18A . 1.507(8) ?
C17 C18B . 1.51(2) ?
C17 H17A . 0.9900 ?
C17 H17B . 0.9900 ?
C17 H17C . 0.9900 ?
C17 H17D . 0.9900 ?
S3A C18A . 1.690(6) ?
S3A C21A . 1.700(7) ?
C18A C19A . 1.409(8) ?
C19A C20A . 1.411(9) ?
C19A H19A . 0.9500 ?
C20A C21A . 1.327(10) ?
C20A H20A . 0.9500 ?
C21A H21A . 0.9500 ?
S3B C21B . 1.641(16) ?
S3B C18B . 1.655(16) ?
C18B C19B . 1.406(17) ?
C19B C20B . 1.448(17) ?
C19B H19B . 0.9500 ?
C20B C21B . 1.322(17) ?
C20B H20B . 0.9500 ?
C21B H21B . 0.9500 ?

loop_
_geom_hbond_atom_site_label_D
_geom_hbond_atom_site_label_H
_geom_hbond_atom_site_label_A
_geom_hbond_site_symmetry_A
_geom_hbond_distance_DH
_geom_hbond_distance_HA
_geom_hbond_distance_DA
_geom_hbond_angle_DHA
N2 H21N I1 3_466 0.92 2.79 3.557(4) 142.2
N2 H22N I2 . 0.92 2.67 3.543(4) 159.6
N3 H31N I1 . 0.92 2.78 3.547(3) 142.2
N3 H32N I3 . 0.92 2.59 3.460(3) 157.7
N4 H41N I1 . 0.92 2.73 3.553(4) 149.6
N4 H42N I2 3_556 0.92 2.57 3.479(4) 171.9

loop_
_geom_torsion_atom_site_label_1
_geom_torsion_atom_site_label_2
_geom_torsion_atom_site_label_3
_geom_torsion_atom_site_label_4
_geom_torsion_site_symmetry_1
_geom_torsion_site_symmetry_2
_geom_torsion_site_symmetry_3
_geom_torsion_site_symmetry_4
_geom_torsion
_geom_torsion_publ_flag
C8 N1 C1 C2 . . . . 156.4(4) ?
C15 N1 C1 C2 . . . . -83.5(4) ?
C3 N2 C2 C1 . . . . 174.6(4) ?
N1 C1 C2 N2 . . . . -178.7(3) ?
C2 N2 C3 C4 . . . . 167.0(4) ?
N2 C3 C4 C5 . . . . -128.0(5) ?
N2 C3 C4 S1 . . . . 60.0(5) ?
C7 S1 C4 C5 . . . . 0.3(4) ?
C7 S1 C4 C3 . . . . 173.3(4) ?
C3 C4 C5 C6 . . . . -173.7(4) ?
S1 C4 C5 C6 . . . . -0.9(5) ?
C4 C5 C6 C7 . . . . 1.1(6) ?
C5 C6 C7 S1 . . . . -0.9(6) ?
C4 S1 C7 C6 . . . . 0.3(4) ?
C1 N1 C8 C9 . . . . -71.3(4) ?
C15 N1 C8 C9 . . . . 168.2(3) ?
C10 N3 C9 C8 . . . . 167.4(3) ?
N1 C8 C9 N3 . . . . -59.3(4) ?
C9 N3 C10 C11 . . . . 51.0(4) ?
N3 C10 C11 C12 . . . . -91.8(5) ?
N3 C10 C11 S2 . . . . 89.5(4) ?
C14 S2 C11 C12 . . . . 0.6(4) ?
C14 S2 C11 C10 . . . . 179.4(4) ?
C10 C11 C12 C13 . . . . -179.4(4) ?
S2 C11 C12 C13 . . . . -0.6(5) ?
C11 C12 C13 C14 . . . . 0.3(6) ?
C12 C13 C14 S2 . . . . 0.1(6) ?
C11 S2 C14 C13 . . . . -0.4(4) ?
C1 N1 C15 C16 . . . . 156.8(4) ?
C8 N1 C15 C16 . . . . -82.0(4) ?
C17 N4 C16 C15 . . . . 176.8(4) ?
N1 C15 C16 N4 . . . . -66.4(5) ?
C16 N4 C17 C18A . . . . 50.2(6) ?
C16 N4 C17 C18B . . . . 38.5(15) ?
N4 C17 C18A C19A . . . . -118.1(7) ?
C18B C17 C18A C19A . . . . 12(9) ?
N4 C17 C18A S3A . . . . 61.9(7) ?
C18B C17 C18A S3A . . . . -168(10) ?
C21A S3A C18A C19A . . . . 2.0(6) ?
C21A S3A C18A C17 . . . . -178.0(7) ?
C17 C18A C19A C20A . . . . 179.3(7) ?
S3A C18A C19A C20A . . . . -0.7(8) ?
C18A C19A C20A C21A . . . . -1.4(10) ?
C19A C20A C21A S3A . . . . 3.0(10) ?
C18A S3A C21A C20A . . . . -2.9(7) ?
N4 C17 C18B C19B . . . . 62(5) ?
C18A C17 C18B C19B . . . . 7(6) ?
N4 C17 C18B S3B . . . . -114(3) ?
C18A C17 C18B S3B . . . . -169(13) ?
C21B S3B C18B C19B . . . . -2(4) ?
C21B S3B C18B C17 . . . . 175(4) ?
C17 C18B C19B C20B . . . . -172(4) ?
S3B C18B C19B C20B . . . . 5(5) ?
C18B C19B C20B C21B . . . . -7(6) ?
C19B C20B C21B S3B . . . . 5(5) ?
C18B S3B C21B C20B . . . . -2(4) ?
